data_4030647
loop_
_publ_author_name
'Takeda, Takashi'
'Akutagawa, Tomoyuki'

_publ_section_title
;
 Preparation, Structure, and Redox Behavior of
 Bis(diarylmethylene)dihydrothiophene and Its \p-Extended Analogues.
;
_journal_issue 4
_journal_name_full 'The Journal of organic chemistry'
_journal_page_first 2455
_journal_page_last 2461
_journal_paper_doi 10.1021/acs.joc.5b00021
_journal_volume 80
_journal_year 2015
_chemical_formula_moiety 'C36 H30 O4 S2'
_chemical_formula_sum 'C36 H30 O4 S2'
_chemical_formula_weight 590.75
_space_group_IT_number 14
_symmetry_cell_setting monoclinic
_symmetry_Int_Tables_number 14
_symmetry_space_group_name_Hall '-P 2ybc'
_symmetry_space_group_name_H-M 'P 1 21/c 1'
_atom_sites_solution_hydrogens geom
_atom_sites_solution_primary direct
_atom_sites_solution_secondary difmap
_cell_angle_alpha 90.0000
_cell_angle_beta 97.0284
_cell_angle_gamma 90.0000
_cell_formula_units_Z 2
_cell_length_a 15.5917(2)
_cell_length_b 6.83809(10)
_cell_length_c 14.0291(2)
_cell_measurement_reflns_used 10042
_cell_measurement_temperature 100
_cell_measurement_theta_max 68.17
_cell_measurement_theta_min 3.17
_cell_volume 1484.51(4)
_computing_cell_refinement 'RAPID AUTO'
_computing_data_collection 'RAPID AUTO (Rigaku, ????)'
_computing_data_reduction 'RAPID AUTO'
_computing_molecular_graphics 'CrystalStructure 4.0'
_computing_publication_material 'CrystalStructure 4.0 (Rigaku, 2010)'
_computing_structure_refinement 'SHELXL97 (Sheldrick, 2008)'
_computing_structure_solution 'Il Milione (Burla, et al., 2007)'
_diffrn_ambient_temperature 100
_diffrn_detector_area_resol_mean 10.000
_diffrn_measured_fraction_theta_full 0.999
_diffrn_measured_fraction_theta_max 0.999
_diffrn_measurement_device_type 'Rigaku R-AXIS RAPID'
_diffrn_measurement_method \w
_diffrn_radiation_type 'Cu K\a'
_diffrn_radiation_wavelength 1.54187
_diffrn_reflns_av_R_equivalents 0.0377
_diffrn_reflns_limit_h_max 17
_diffrn_reflns_limit_h_min -18
_diffrn_reflns_limit_k_max 8
_diffrn_reflns_limit_k_min -8
_diffrn_reflns_limit_l_max 16
_diffrn_reflns_limit_l_min -16
_diffrn_reflns_number 15175
_diffrn_reflns_theta_full 68.24
_diffrn_reflns_theta_max 68.24
_diffrn_standards_number 0
_exptl_absorpt_coefficient_mu 1.942
_exptl_absorpt_correction_type none
_exptl_crystal_colour red
_exptl_crystal_density_diffrn 1.321
_exptl_crystal_density_method 'not measured'
_exptl_crystal_description block
_exptl_crystal_F_000 620.00
_exptl_crystal_size_max 0.150
_exptl_crystal_size_mid 0.150
_exptl_crystal_size_min 0.100
_refine_diff_density_max 0.630
_refine_diff_density_min -0.510
_refine_ls_extinction_method none
_refine_ls_goodness_of_fit_ref 1.064
_refine_ls_hydrogen_treatment constr
_refine_ls_number_parameters 190
_refine_ls_number_reflns 2720
_refine_ls_number_restraints 0
_refine_ls_R_factor_gt 0.0489
_refine_ls_shift/su_max 0.001
_refine_ls_structure_factor_coef Fsqd
_refine_ls_weighting_details 'w = 1/[\s^2^(Fo^2^)+(0.0732P)^2^+1.3490P] where P=(Fo^2^+2Fc^2^)/3'
_refine_ls_weighting_scheme calc
_refine_ls_wR_factor_ref 0.1415
_reflns_number_gt 2321
_reflns_number_total 2720
_reflns_threshold_expression F^2^>2.0\s(F^2^)
_cod_data_source_file jo5b00021_si_005.cif
_cod_data_source_block 140502TT
_cod_depositor_comments 'Adding full bibliography for 4030647.cif.'
_cod_database_code 4030647

loop_
_symmetry_equiv_pos_site_id
_symmetry_equiv_pos_as_xyz
1 +X,+Y,+Z
2 -X,1/2+Y,1/2-Z
3 -X,-Y,-Z
4 +X,1/2-Y,1/2+Z

loop_
_atom_site_label
_atom_site_type_symbol
_atom_site_fract_x
_atom_site_fract_y
_atom_site_fract_z
_atom_site_U_iso_or_equiv
_atom_site_adp_type
_atom_site_occupancy
_atom_site_symmetry_multiplicity
_atom_site_calc_flag
_atom_site_refinement_flags
S1 S 0.47339(4) 0.22545(9) 0.59332(4) 0.0319(3) Uani 1.0 4 d .
O1 O -0.01796(10) -0.0533(3) 0.34991(12) 0.0332(5) Uani 1.0 4 d .
O2 O 0.28917(12) 0.8680(3) 0.80351(12) 0.0375(5) Uani 1.0 4 d .
C1 C 0.29692(15) 0.2504(4) 0.53708(16) 0.0252(5) Uani 1.0 4 d .
C2 C 0.29414(15) 0.4210(4) 0.60144(16) 0.0254(5) Uani 1.0 4 d .
C3 C 0.05576(15) 0.0313(4) 0.39540(16) 0.0281(6) Uani 1.0 4 d .
C4 C 0.29426(16) 0.7279(4) 0.73487(16) 0.0289(6) Uani 1.0 4 d .
C5 C 0.35450(16) 0.7267(4) 0.66965(17) 0.0285(6) Uani 1.0 4 d .
C6 C 0.19143(15) -0.0257(4) 0.49297(16) 0.0271(6) Uani 1.0 4 d .
C7 C 0.61490(14) -0.0016(4) 0.54692(17) 0.0269(6) Uani 1.0 4 d .
C8 C 0.52831(15) 0.0499(4) 0.53632(16) 0.0261(5) Uani 1.0 4 d .
C9 C 0.15354(16) 0.2974(4) 0.43812(18) 0.0316(6) Uani 1.0 4 d .
C10 C 0.07540(16) 0.2291(4) 0.39124(18) 0.0326(6) Uani 1.0 4 d .
C11 C 0.23214(15) 0.4305(4) 0.66631(17) 0.0288(6) Uani 1.0 4 d .
C12 C 0.21331(15) 0.1723(4) 0.48853(16) 0.0262(5) Uani 1.0 4 d .
C13 C 0.23288(16) 0.5790(4) 0.73253(17) 0.0315(6) Uani 1.0 4 d .
C14 C 0.35331(15) 0.5738(4) 0.60353(17) 0.0275(6) Uani 1.0 4 d .
C15 C 0.37300(14) 0.1613(4) 0.52367(15) 0.0245(5) Uani 1.0 4 d .
C16 C 0.11362(15) -0.0955(4) 0.44731(16) 0.0286(6) Uani 1.0 4 d .
C17 C 0.34360(18) 1.0362(4) 0.80094(19) 0.0371(6) Uani 1.0 4 d .
C18 C -0.08035(16) 0.0754(5) 0.30023(19) 0.0369(7) Uani 1.0 4 d .
H5 H 0.3960 0.8286 0.6700 0.0342 Uiso 1.0 4 calc R
H6 H 0.2306 -0.1138 0.5279 0.0325 Uiso 1.0 4 calc R
H7 H 0.6590 0.0545 0.5912 0.0323 Uiso 1.0 4 calc R
H9 H 0.1664 0.4330 0.4356 0.0379 Uiso 1.0 4 calc R
H10 H 0.0359 0.3170 0.3567 0.0391 Uiso 1.0 4 calc R
H11 H 0.1889 0.3322 0.6643 0.0345 Uiso 1.0 4 calc R
H13 H 0.1914 0.5802 0.7768 0.0378 Uiso 1.0 4 calc R
H14 H 0.3942 0.5740 0.5585 0.0330 Uiso 1.0 4 calc R
H16 H 0.0998 -0.2303 0.4515 0.0343 Uiso 1.0 4 calc R
H17A H 0.4043 0.9954 0.8100 0.0445 Uiso 1.0 4 calc R
H17B H 0.3329 1.1266 0.8524 0.0445 Uiso 1.0 4 calc R
H17C H 0.3308 1.1018 0.7387 0.0445 Uiso 1.0 4 calc R
H18A H -0.0990 0.1710 0.3455 0.0442 Uiso 1.0 4 calc R
H18B H -0.1303 -0.0005 0.2717 0.0442 Uiso 1.0 4 calc R
H18C H -0.0545 0.1439 0.2494 0.0442 Uiso 1.0 4 calc R

loop_
_atom_site_aniso_label
_atom_site_aniso_U_11
_atom_site_aniso_U_22
_atom_site_aniso_U_33
_atom_site_aniso_U_12
_atom_site_aniso_U_13
_atom_site_aniso_U_23
S1 0.0279(4) 0.0351(4) 0.0324(4) 0.0031(3) 0.0024(3) -0.0064(3)
O1 0.0268(9) 0.0384(10) 0.0330(10) 0.0013(8) -0.0015(7) -0.0004(8)
O2 0.0507(11) 0.0335(10) 0.0290(9) 0.0022(9) 0.0076(8) -0.0060(8)
C1 0.0255(12) 0.0282(13) 0.0218(11) 0.0028(10) 0.0020(9) 0.0024(9)
C2 0.0254(12) 0.0287(13) 0.0214(11) 0.0056(10) -0.0002(9) 0.0009(10)
C3 0.0238(12) 0.0368(14) 0.0240(12) 0.0007(10) 0.0041(9) -0.0020(11)
C4 0.0362(14) 0.0289(13) 0.0206(11) 0.0087(11) -0.0004(10) -0.0005(10)
C5 0.0285(12) 0.0283(13) 0.0278(12) 0.0036(10) 0.0001(10) 0.0026(10)
C6 0.0261(12) 0.0320(13) 0.0237(12) 0.0053(10) 0.0053(9) 0.0022(10)
C7 0.0196(11) 0.0276(13) 0.0360(13) 0.0107(9) 0.0134(10) 0.0159(11)
C8 0.0297(12) 0.0250(12) 0.0233(11) -0.0023(10) 0.0029(9) -0.0011(10)
C9 0.0297(13) 0.0300(14) 0.0344(13) 0.0027(11) 0.0012(10) 0.0004(11)
C10 0.0290(13) 0.0362(15) 0.0314(13) 0.0064(11) -0.0011(10) 0.0026(11)
C11 0.0278(12) 0.0298(13) 0.0288(13) 0.0038(10) 0.0038(10) 0.0023(10)
C12 0.0238(12) 0.0319(13) 0.0235(11) 0.0029(10) 0.0046(9) -0.0006(10)
C13 0.0337(14) 0.0355(15) 0.0269(13) 0.0062(11) 0.0097(10) 0.0028(11)
C14 0.0275(12) 0.0291(13) 0.0263(12) 0.0048(10) 0.0052(10) 0.0019(10)
C15 0.0250(12) 0.0271(13) 0.0210(11) -0.0001(10) 0.0006(9) 0.0001(10)
C16 0.0292(13) 0.0315(14) 0.0259(12) 0.0004(10) 0.0062(10) -0.0006(10)
C17 0.0473(16) 0.0305(14) 0.0323(14) 0.0066(12) 0.0004(12) -0.0056(12)
C18 0.0274(13) 0.0493(17) 0.0328(14) 0.0018(12) -0.0006(11) 0.0055(12)

loop_
_atom_type_symbol
_atom_type_description
_atom_type_scat_dispersion_real
_atom_type_scat_dispersion_imag
_atom_type_scat_source
C C 0.0181 0.0091
;
International Tables for Crystallography
(1992, Vol. C, Tables 4.2.6.8 and 6.1.1.4)
;
H H 0.0000 0.0000
;
International Tables for Crystallography
(1992, Vol. C, Table 6.1.1.4)
;
O O 0.0492 0.0322
;
International Tables for Crystallography
(1992, Vol. C, Tables 4.2.6.8 and 6.1.1.4)
;
S S 0.3331 0.5567
;
International Tables for Crystallography
(1992, Vol. C, Tables 4.2.6.8 and 6.1.1.4)
;

loop_
_geom_angle_atom_site_label_1
_geom_angle_atom_site_label_2
_geom_angle_atom_site_label_3
_geom_angle
_geom_angle_publ_flag
_geom_angle_site_symmetry_1
_geom_angle_site_symmetry_3
C8 S1 C15 91.53(11) yes . .
C3 O1 C18 116.7(2) yes . .
C4 O2 C17 117.3(2) yes . .
C2 C1 C12 118.1(2) yes . .
C2 C1 C15 121.8(2) yes . .
C12 C1 C15 120.1(2) yes . .
C1 C2 C11 120.3(2) yes . .
C1 C2 C14 122.4(3) yes . .
C11 C2 C14 117.2(3) yes . .
O1 C3 C10 124.5(2) yes . .
O1 C3 C16 115.7(3) yes . .
C10 C3 C16 119.8(3) yes . .
O2 C4 C5 124.8(3) yes . .
O2 C4 C13 115.4(3) yes . .
C5 C4 C13 119.8(3) yes . .
C4 C5 C14 119.1(3) yes . .
C12 C6 C16 121.2(3) yes . .
C8 C7 C15 108.27(19) yes . 3_656
S1 C8 C7 131.22(18) yes . .
S1 C8 C8 111.23(17) yes . 3_656
C7 C8 C8 117.5(3) yes . 3_656
C10 C9 C12 121.8(3) yes . .
C3 C10 C9 119.4(3) yes . .
C2 C11 C13 121.4(3) yes . .
C1 C12 C6 122.0(2) yes . .
C1 C12 C9 120.3(3) yes . .
C6 C12 C9 117.7(2) yes . .
C4 C13 C11 120.3(3) yes . .
C2 C14 C5 122.1(3) yes . .
S1 C15 C1 121.97(18) yes . .
S1 C15 C7 111.42(16) yes . 3_656
C1 C15 C7 126.6(2) yes . 3_656
C3 C16 C6 120.1(3) yes . .
C4 C5 H5 120.424 no . .
C14 C5 H5 120.431 no . .
C12 C6 H6 119.424 no . .
C16 C6 H6 119.421 no . .
C8 C7 H7 125.871 no . .
C15 C7 H7 125.862 no 3_656 .
C10 C9 H9 119.122 no . .
C12 C9 H9 119.124 no . .
C3 C10 H10 120.291 no . .
C9 C10 H10 120.298 no . .
C2 C11 H11 119.312 no . .
C13 C11 H11 119.307 no . .
C4 C13 H13 119.871 no . .
C11 C13 H13 119.868 no . .
C2 C14 H14 118.962 no . .
C5 C14 H14 118.965 no . .
C3 C16 H16 119.935 no . .
C6 C16 H16 119.927 no . .
O2 C17 H17A 109.470 no . .
O2 C17 H17B 109.467 no . .
O2 C17 H17C 109.476 no . .
H17A C17 H17B 109.473 no . .
H17A C17 H17C 109.472 no . .
H17B C17 H17C 109.470 no . .
O1 C18 H18A 109.471 no . .
O1 C18 H18B 109.468 no . .
O1 C18 H18C 109.466 no . .
H18A C18 H18B 109.476 no . .
H18A C18 H18C 109.474 no . .
H18B C18 H18C 109.472 no . .

loop_
_geom_bond_atom_site_label_1
_geom_bond_atom_site_label_2
_geom_bond_distance
_geom_bond_publ_flag
_geom_bond_site_symmetry_2
S1 C8 1.727(3) yes .
S1 C15 1.795(3) yes .
O1 C3 1.372(3) yes .
O1 C18 1.428(3) yes .
O2 C4 1.367(3) yes .
O2 C17 1.433(4) yes .
C1 C2 1.479(4) yes .
C1 C12 1.494(4) yes .
C1 C15 1.367(4) yes .
C2 C11 1.408(4) yes .
C2 C14 1.392(4) yes .
C3 C10 1.390(4) yes .
C3 C16 1.391(4) yes .
C4 C5 1.389(4) yes .
C4 C13 1.395(4) yes .
C5 C14 1.396(4) yes .
C6 C12 1.399(4) yes .
C6 C16 1.386(4) yes .
C7 C8 1.386(4) yes .
C7 C15 1.501(4) yes 3_656
C8 C8 1.436(3) yes 3_656
C9 C10 1.392(4) yes .
C9 C12 1.393(4) yes .
C11 C13 1.376(4) yes .
C5 H5 0.950 no .
C6 H6 0.950 no .
C7 H7 0.950 no .
C9 H9 0.950 no .
C10 H10 0.950 no .
C11 H11 0.950 no .
C13 H13 0.950 no .
C14 H14 0.950 no .
C16 H16 0.950 no .
C17 H17A 0.980 no .
C17 H17B 0.980 no .
C17 H17C 0.980 no .
C18 H18A 0.980 no .
C18 H18B 0.980 no .
C18 H18C 0.980 no .

loop_
_geom_contact_atom_site_label_1
_geom_contact_atom_site_label_2
_geom_contact_distance
_geom_contact_publ_flag
_geom_contact_site_symmetry_2
S1 C2 3.113(3) no .
S1 C14 3.044(3) no .
C2 C4 2.812(4) no .
C2 C9 3.089(4) no .
C3 C12 2.808(4) no .
C5 C11 2.779(4) no .
C5 C17 2.825(4) no .
C6 C7 3.143(4) no 3_656
C6 C10 2.777(4) no .
C6 C15 3.088(4) no .
C7 C12 3.018(4) no 3_656
C9 C11 3.408(4) no .
C9 C16 2.765(4) no .
C10 C18 2.806(4) no .
C11 C12 3.040(4) no .
C13 C14 2.763(4) no .
C14 C15 3.064(4) no .
O1 C16 3.520(3) no 3_556
O2 C7 3.501(3) no 2_656
O2 C18 3.422(3) no 3_566
C4 C7 3.575(4) no 2_656
C4 C18 3.574(4) no 3_566
C6 C18 3.572(4) no 3_556
C7 O2 3.501(3) no 2_646
C7 C4 3.575(4) no 2_646
C10 C18 3.589(4) no 2_555
C13 C18 3.344(4) no 3_566
C16 O1 3.520(3) no 3_556
C18 O2 3.422(3) no 3_566
C18 C4 3.574(4) no 3_566
C18 C6 3.572(4) no 3_556
C18 C10 3.589(4) no 2_545
C18 C13 3.344(4) no 3_566
S1 H7 3.1253 no .
S1 H14 2.7014 no .
O1 H10 2.6656 no .
O1 H16 2.4948 no .
O2 H5 2.6674 no .
O2 H13 2.4888 no .
C1 H6 2.6933 no .
C1 H7 2.8915 no 3_656
C1 H9 2.6485 no .
C1 H11 2.6593 no .
C1 H14 2.6788 no .
C2 H5 3.2924 no .
C2 H9 2.8720 no .
C2 H13 3.2817 no .
C3 H6 3.2604 no .
C3 H9 3.2563 no .
C3 H18A 2.6104 no .
C3 H18B 3.2008 no .
C3 H18C 2.6230 no .
C4 H11 3.2563 no .
C4 H14 3.2552 no .
C4 H17A 2.6373 no .
C4 H17B 3.2049 no .
C4 H17C 2.6185 no .
C5 H13 3.2657 no .
C5 H17A 2.7349 no .
C5 H17C 2.7824 no .
C6 H7 2.7466 no 3_656
C6 H9 3.2495 no .
C6 H11 3.4340 no .
C7 H6 2.8539 no 3_656
C8 H7 3.3113 no 3_656
C9 H6 3.2504 no .
C9 H11 3.1627 no .
C10 H16 3.2636 no .
C10 H18A 2.7458 no .
C10 H18C 2.7226 no .
C11 H9 3.2728 no .
C11 H14 3.2508 no .
C12 H7 2.8570 no 3_656
C12 H10 3.2866 no .
C12 H11 2.7663 no .
C12 H16 3.2800 no .
C13 H5 3.2698 no .
C14 H11 3.2502 no .
C15 H6 2.9156 no .
C15 H14 2.8769 no .
C16 H10 3.2659 no .
C17 H5 2.5344 no .
C18 H10 2.5078 no .
H5 H14 2.3377 no .
H5 H17A 2.2605 no .
H5 H17B 3.5046 no .
H5 H17C 2.3855 no .
H6 H7 2.5732 no 3_656
H6 H16 2.3263 no .
H9 H10 2.3341 no .
H9 H11 3.2581 no .
H10 H18A 2.3159 no .
H10 H18B 3.4775 no .
H10 H18C 2.2653 no .
H11 H13 2.3141 no .
S1 H5 3.2092 no 1_545
S1 H14 3.4292 no 3_666
S1 H17A 2.8726 no 2_646
S1 H17C 3.3054 no 1_545
O1 H10 3.0119 no 2_545
O1 H11 3.2633 no 3_556
O1 H13 3.5443 no 4_554
O1 H18C 2.8089 no 2_545
O2 H7 2.6713 no 2_656
O2 H9 3.1336 no 4_565
O2 H18A 3.4224 no 3_566
O2 H18B 2.7256 no 3_566
C1 H17B 2.8445 no 4_564
C1 H17C 2.9913 no 1_545
C2 H6 3.4522 no 1_565
C2 H17C 2.9207 no 1_545
C3 H13 2.9467 no 4_554
C3 H18C 3.3368 no 2_545
C4 H6 3.1438 no 1_565
C4 H7 2.7301 no 2_656
C4 H18A 3.1898 no 3_566
C4 H18B 3.1557 no 3_566
C5 H6 2.8173 no 1_565
C5 H7 3.5857 no 2_656
C6 H13 3.0550 no 4_554
C6 H18A 2.9995 no 3_556
C6 H18B 3.5512 no 3_556
C7 H5 3.2507 no 3_666
C7 H14 3.2722 no 3_666
C7 H17B 2.9730 no 2_636
C8 H5 3.3187 no 1_545
C8 H5 3.3618 no 3_666
C8 H14 3.2000 no 3_666
C9 H13 3.5304 no 4_554
C9 H16 3.3474 no 1_565
C9 H17B 3.2187 no 4_564
C9 H18B 3.2316 no 2_555
C10 H13 3.3218 no 4_554
C10 H18B 3.1392 no 2_555
C10 H18C 3.4481 no 2_555
C11 H17B 3.5491 no 1_545
C11 H17C 2.8404 no 1_545
C11 H18A 3.4175 no 3_566
C11 H18B 3.5014 no 3_556
C12 H13 3.4161 no 4_554
C12 H17B 3.1444 no 4_564
C13 H6 3.5541 no 1_565
C13 H7 2.8215 no 2_656
C13 H17C 3.5996 no 1_545
C13 H18A 2.8137 no 3_566
C13 H18B 3.2929 no 3_566
C13 H18C 3.4001 no 3_566
C14 H6 2.9757 no 1_565
C15 H5 3.0562 no 1_545
C15 H17B 2.8109 no 4_564
C15 H17C 3.1913 no 1_545
C16 H9 3.3364 no 1_545
C16 H13 2.8129 no 4_554
C16 H18A 2.9882 no 3_556
C16 H18C 3.3196 no 2_545
C17 H9 3.5389 no 4_565
C17 H11 3.5294 no 1_565
C17 H18B 3.3655 no 3_566
C18 H6 3.5714 no 3_556
C18 H9 3.5514 no 2_545
C18 H10 2.9709 no 2_545
C18 H11 3.3293 no 3_556
C18 H13 3.0425 no 3_566
H5 S1 3.2092 no 1_565
H5 C7 3.2507 no 3_666
H5 C8 3.3187 no 1_565
H5 C8 3.3618 no 3_666
H5 C15 3.0562 no 1_565
H5 H6 3.0857 no 1_565
H6 C2 3.4522 no 1_545
H6 C4 3.1438 no 1_545
H6 C5 2.8173 no 1_545
H6 C13 3.5541 no 1_545
H6 C14 2.9757 no 1_545
H6 C18 3.5714 no 3_556
H6 H5 3.0857 no 1_545
H6 H9 3.4592 no 1_545
H6 H13 3.5077 no 4_554
H6 H14 3.3134 no 1_545
H6 H17C 3.4972 no 1_545
H6 H18A 2.8999 no 3_556
H6 H18B 3.4696 no 3_556
H7 O2 2.6713 no 2_646
H7 C4 2.7301 no 2_646
H7 C5 3.5857 no 2_646
H7 C13 2.8215 no 2_646
H7 H13 2.7993 no 2_646
H7 H14 3.3363 no 3_666
H7 H17A 3.5101 no 2_646
H7 H17B 3.0292 no 2_636
H9 O2 3.1336 no 4_564
H9 C16 3.3364 no 1_565
H9 C17 3.5389 no 4_564
H9 C18 3.5514 no 2_555
H9 H6 3.4592 no 1_565
H9 H16 2.5470 no 1_565
H9 H17B 3.0015 no 4_564
H9 H18B 2.9296 no 2_555
H9 H18C 3.2802 no 2_555
H10 O1 3.0119 no 2_555
H10 C18 2.9709 no 2_555
H10 H16 3.4665 no 1_565
H10 H18B 2.7609 no 2_555
H10 H18C 2.7217 no 2_555
H11 O1 3.2633 no 3_556
H11 C17 3.5294 no 1_545
H11 C18 3.3293 no 3_556
H11 H17B 3.5397 no 1_545
H11 H17C 2.8113 no 1_545
H11 H18B 2.6430 no 3_556
H13 O1 3.5443 no 4_555
H13 C3 2.9467 no 4_555
H13 C6 3.0550 no 4_555
H13 C9 3.5304 no 4_555
H13 C10 3.3218 no 4_555
H13 C12 3.4161 no 4_555
H13 C16 2.8129 no 4_555
H13 C18 3.0425 no 3_566
H13 H6 3.5077 no 4_555
H13 H7 2.7993 no 2_656
H13 H16 3.1552 no 4_555
H13 H18A 2.7038 no 3_566
H13 H18B 3.0775 no 3_566
H13 H18C 2.8390 no 3_566
H14 S1 3.4292 no 3_666
H14 C7 3.2722 no 3_666
H14 C8 3.2000 no 3_666
H14 H6 3.3134 no 1_565
H14 H7 3.3363 no 3_666
H14 H17A 3.4852 no 2_646
H14 H17A 3.5421 no 4_564
H14 H17B 3.2380 no 4_564
H16 C9 3.3474 no 1_545
H16 H9 2.5470 no 1_545
H16 H10 3.4665 no 1_545
H16 H13 3.1552 no 4_554
H16 H18A 2.8786 no 3_556
H16 H18C 2.9487 no 2_545
H17A S1 2.8726 no 2_656
H17A H7 3.5101 no 2_656
H17A H14 3.4852 no 2_656
H17A H14 3.5421 no 4_565
H17B C1 2.8445 no 4_565
H17B C7 2.9730 no 2_666
H17B C9 3.2187 no 4_565
H17B C11 3.5491 no 1_565
H17B C12 3.1444 no 4_565
H17B C15 2.8109 no 4_565
H17B H7 3.0292 no 2_666
H17B H9 3.0015 no 4_565
H17B H11 3.5397 no 1_565
H17B H14 3.2380 no 4_565
H17B H18B 3.5220 no 3_566
H17C S1 3.3054 no 1_565
H17C C1 2.9913 no 1_565
H17C C2 2.9207 no 1_565
H17C C11 2.8404 no 1_565
H17C C13 3.5996 no 1_565
H17C C15 3.1913 no 1_565
H17C H6 3.4972 no 1_565
H17C H11 2.8113 no 1_565
H17C H18B 3.1880 no 3_566
H18A O2 3.4224 no 3_566
H18A C4 3.1898 no 3_566
H18A C6 2.9995 no 3_556
H18A C11 3.4175 no 3_566
H18A C13 2.8137 no 3_566
H18A C16 2.9882 no 3_556
H18A H6 2.8999 no 3_556
H18A H13 2.7038 no 3_566
H18A H16 2.8786 no 3_556
H18B O2 2.7256 no 3_566
H18B C4 3.1557 no 3_566
H18B C6 3.5512 no 3_556
H18B C9 3.2316 no 2_545
H18B C10 3.1392 no 2_545
H18B C11 3.5014 no 3_556
H18B C13 3.2929 no 3_566
H18B C17 3.3655 no 3_566
H18B H6 3.4696 no 3_556
H18B H9 2.9296 no 2_545
H18B H10 2.7609 no 2_545
H18B H11 2.6430 no 3_556
H18B H13 3.0775 no 3_566
H18B H17B 3.5220 no 3_566
H18B H17C 3.1880 no 3_566
H18C O1 2.8089 no 2_555
H18C C3 3.3368 no 2_555
H18C C10 3.4481 no 2_545
H18C C13 3.4001 no 3_566
H18C C16 3.3196 no 2_555
H18C H9 3.2802 no 2_545
H18C H10 2.7217 no 2_545
H18C H13 2.8390 no 3_566
H18C H16 2.9487 no 2_555

loop_
_geom_torsion_atom_site_label_1
_geom_torsion_atom_site_label_2
_geom_torsion_atom_site_label_3
_geom_torsion_atom_site_label_4
_geom_torsion
_geom_torsion_publ_flag
_geom_torsion_site_symmetry_1
_geom_torsion_site_symmetry_3
_geom_torsion_site_symmetry_4
C8 S1 C15 C1 178.00(18) no . . .
C8 S1 C15 C7 -1.43(15) no . . 3_656
C15 S1 C8 C7 179.3(2) no . . .
C15 S1 C8 C8 2.04(16) no . . 3_656
C18 O1 C3 C10 -4.1(4) no . . .
C18 O1 C3 C16 176.90(19) no . . .
C17 O2 C4 C5 7.3(3) no . . .
C17 O2 C4 C13 -172.35(18) no . . .
C2 C1 C12 C6 -128.0(3) no . . .
C2 C1 C12 C9 50.9(3) no . . .
C12 C1 C2 C11 43.0(3) no . . .
C12 C1 C2 C14 -139.3(2) no . . .
C2 C1 C15 S1 7.4(4) no . . .
C2 C1 C15 C7 -173.22(19) no . . 3_656
C15 C1 C2 C11 -135.1(3) no . . .
C15 C1 C2 C14 42.6(4) no . . .
C12 C1 C15 S1 -170.64(18) no . . .
C12 C1 C15 C7 8.7(4) no . . 3_656
C15 C1 C12 C6 50.1(4) no . . .
C15 C1 C12 C9 -130.9(3) no . . .
C1 C2 C11 C13 174.34(18) no . . .
C1 C2 C14 C5 -174.88(18) no . . .
C11 C2 C14 C5 2.8(4) no . . .
C14 C2 C11 C13 -3.4(4) no . . .
O1 C3 C10 C9 -178.1(2) no . . .
O1 C3 C16 C6 177.66(18) no . . .
C10 C3 C16 C6 -1.4(4) no . . .
C16 C3 C10 C9 0.9(4) no . . .
O2 C4 C5 C14 179.40(19) no . . .
O2 C4 C13 C11 -179.95(18) no . . .
C5 C4 C13 C11 0.4(4) no . . .
C13 C4 C5 C14 -1.0(4) no . . .
C4 C5 C14 C2 -0.7(4) no . . .
C12 C6 C16 C3 0.4(4) no . . .
C16 C6 C12 C1 -179.9(2) no . . .
C16 C6 C12 C9 1.1(4) no . . .
C8 C7 C15 S1 -0.4(3) no . 3_656 3_656
C8 C7 C15 C1 179.0(2) no . 3_656 3_656
C15 C7 C8 S1 -178.31(19) no 3_656 . .
C15 C7 C8 C8 -1.2(3) no 3_656 . 3_656
S1 C8 C8 S1 180(146366) no . 3_656 3_656
S1 C8 C8 C7 -2.3(3) no . 3_656 3_656
C7 C8 C8 S1 2.3(3) no . 3_656 3_656
C7 C8 C8 C7 180(196819) no . 3_656 3_656
C10 C9 C12 C1 179.3(2) no . . .
C10 C9 C12 C6 -1.7(4) no . . .
C12 C9 C10 C3 0.7(4) no . . .
C2 C11 C13 C4 1.9(4) no . . .
